data_1551455
loop_
_publ_author_name
'Sihai Yang'
'Anibal J. Ramirez-Cuesta'
'Ruth Newby'
'Victoria Garcia-Sakai'
'Pascal Manuel'
'Samantha K. Callear'
'Stuart I. Campbell'
'Chiu C. Tang'
'Martin Schroder'

_publ_section_title
;
 Supramolecular binding and separation of hydrocarbons within a
 functionalized porous metal-organic framework
;
_journal_name_full 'Nature Chemistry'
_journal_page_first 121
_journal_page_last 129
_journal_paper_doi 10.1038/nchem.2114
_journal_volume 7
_journal_year 2015
_chemical_formula_sum 'C21.4 H8 Al2 D5.4 O10'
_chemical_formula_weight 489.9
_chemical_name_mineral 'NOTT-300 C2D2'
_space_group_IT_number 98
_space_group_name_Hall 'I 4bw 2bw'
_space_group_name_H-M_alt 'I 41 2 2'
_symmetry_space_group_name_H-M 'I 41 2 2'
_cell_angle_alpha 90
_cell_angle_beta 90
_cell_angle_gamma 90
_cell_formula_units_Z 4
_cell_length_a 14.785355(83)
_cell_length_b 14.785355(83)
_cell_length_c 11.77396(15)
_cell_volume 2573.87(4)
_diffrn_ambient_temperature 100
_diffrn_radiation_probe neutron
_diffrn_radiation_type ToF
_pd_proc_ls_prof_R_factor 0.013
_pd_proc_ls_prof_wR_factor 0.014
_refine_ls_goodness_of_fit_ref 3.31
_refine_ls_R_I_factor 0.006
_cod_data_source_file nchem.2114-s4.cif
_cod_data_source_block 3
_cod_original_cell_volume 2573.867(44)
_cod_original_sg_symbol_H-M I4122
_cod_database_code 1551455

loop_
_symmetry_equiv_pos_as_xyz
'x, y, z '
'-x+1/2, y, -z-1/4 '
'-y, -x, -z '
'-y, x+1/2, z+1/4 '
'y+1/2, -x, z-1/4 '
'y+1/2, x+1/2, -z+1/2 '
'x, -y+1/2, -z+1/4 '
'-x+1/2, -y+1/2, z+1/2 '
'x+1/2, y+1/2, z+1/2 '
'-x, y+1/2, -z+1/4 '
'-y+1/2, -x+1/2, -z+1/2 '
'-y+1/2, x, z-1/4 '
'y, -x+1/2, z+1/4 '
'y, x, -z '
'x+1/2, -y, -z-1/4 '
'-x, -y, z '

loop_
_atom_site_label
_atom_site_type_symbol
_atom_site_fract_x
_atom_site_fract_y
_atom_site_fract_z
_atom_site_occupancy
_atom_site_B_iso_or_equiv
Al Al 0.69243(37) 0.30757(37) 0.5 1 0.50(25)
O1 O 0.75250(35) 0.25 0.625 1 1.042(73)
O2 O 0.62500(40) 0.38016(41) 0.59997(51) 1 1.042(73)
O3 O 0.60774(40) 0.28648(41) 0.74083(51) 1 1.042(73)
C1 C 0.59425(34) 0.36275(27) 0.69700(25) 1 1.259(63)
C2 C 0.54312(14) 0.43076(10) 0.75845(20) 1 1.259(63)
C3 C 0.5 0.5 0.69931(22) 1 1.259(63)
C4 C 0.54312(14) 0.43076(10) 0.87672(20) 1 1.259(63)
C5 C 0.5 0.5 0.93586(22) 1 1.259(63)
H1 H 0.81494(82) 0.25 0.625 1 1.042(73)
H3 H 0.5 0.5 0.61013(47) 1 1.259(63)
H4 H 0.57563(23) 0.37856(27) 0.92131(29) 1 1.259(63)
C16 C 0.0730(15) 0.25 0.6749(11) 0.1369(39) 7.54(37)
H16 D 0.0730(15) 0.25 0.7611(20) 0.1369(39) 7.54(37)
C6a C -0.01023(95) 0.2485(17) 0.6266(24) 0.2801(28) 7.54(37)
H6a D -0.07533(95) 0.2345(17) 0.6477(24) 0.2801(28) 7.54(37)
C6b C 0.06518(95) 0.2647(17) 0.6023(24) 0.2801(28) 7.54(37)
H6b D 0.13028(95) 0.2787(17) 0.5813(24) 0.2801(28) 7.54(37)
C7 C 0.15347(82) 0.4114(11) 0.2490(11) 0.2773(25) 6.15(36)
H7 D 0.18376(82) 0.4728(11) 0.2432(11) 0.2773(25) 6.15(36)
C7b C 0.11839(82) 0.3402(11) 0.2558(11) 0.2773(25) 6.15(36)
H7b D 0.08810(82) 0.2788(11) 0.2616(11) 0.2773(25) 6.15(36)
